data_4022043
loop_
_publ_author_name
'K. M. K. Swamy'
'Yoon Ju Lee'
'Han Na Lee'
'Jihyun Chun'
'Youngmee Kim'
'Sung-Jin Kim'
'Juyoung Yoon'

_publ_section_title
;
 A New Fluorescein Derivative Bearing a Boronic Acid
 Group as a Fluorescent Chemosensor for Fluoride Ion
;
_journal_name_full 'Journal of Organic Chemistry'
_journal_page_first 8626
_journal_page_last 8628
_journal_paper_doi 10.1021/jo061429x
_journal_volume 71
_journal_year 2006
_chemical_formula_sum 'C29 H20 B Cl2 N O8'
_chemical_formula_weight 592.17
_chemical_name_systematic
; 
 ? 
;
_space_group_IT_number 14
_symmetry_cell_setting monoclinic
_symmetry_space_group_name_Hall '-P 2yn'
_symmetry_space_group_name_H-M 'P 1 21/n 1'
_atom_sites_solution_hydrogens geom
_atom_sites_solution_primary direct
_atom_sites_solution_secondary difmap
_audit_creation_method SHELXL-97
_cell_angle_alpha 90.00
_cell_angle_beta 91.56(3)
_cell_angle_gamma 90.00
_cell_formula_units_Z 4
_cell_length_a 12.701(3)
_cell_length_b 14.224(3)
_cell_length_c 15.263(3)
_cell_measurement_reflns_used 314
_cell_measurement_temperature 293(2)
_cell_measurement_theta_max 12.48
_cell_measurement_theta_min 2.67
_cell_volume 2756.2(9)
_computing_cell_refinement 'Bruker XSCANS'
_computing_data_collection 'Bruker XSCANS'
_computing_data_reduction 'Bruker SHELXTL'
_computing_molecular_graphics 'Bruker SHELXTL'
_computing_publication_material 'Bruker SHELXTL'
_computing_structure_refinement 'SHELXL-97 (Sheldrick, 1997)'
_computing_structure_solution 'SHELXS-97 (Sheldrick, 1990)'
_diffrn_ambient_temperature 293(2)
_diffrn_measured_fraction_theta_full 0.998
_diffrn_measured_fraction_theta_max 0.998
_diffrn_measurement_device_type 'Bruker P4'
_diffrn_measurement_method '\w scans'
_diffrn_radiation_monochromator graphite
_diffrn_radiation_source 'fine-focus sealed tube'
_diffrn_radiation_type MoK\a
_diffrn_radiation_wavelength 0.71073
_diffrn_reflns_av_R_equivalents 0.1995
_diffrn_reflns_av_sigmaI/netI 0.2976
_diffrn_reflns_limit_h_max 15
_diffrn_reflns_limit_h_min -7
_diffrn_reflns_limit_k_max 16
_diffrn_reflns_limit_k_min -16
_diffrn_reflns_limit_l_max 16
_diffrn_reflns_limit_l_min -18
_diffrn_reflns_number 13964
_diffrn_reflns_theta_full 25.00
_diffrn_reflns_theta_max 25.00
_diffrn_reflns_theta_min 1.96
_exptl_absorpt_coefficient_mu 0.289
_exptl_absorpt_correction_type none
_exptl_crystal_colour colorless
_exptl_crystal_density_diffrn 1.427
_exptl_crystal_density_method 'not measured'
_exptl_crystal_description block
_exptl_crystal_F_000 1216
_exptl_crystal_size_max 0.25
_exptl_crystal_size_mid 0.20
_exptl_crystal_size_min 0.20
_refine_diff_density_max 1.304
_refine_diff_density_min -0.464
_refine_diff_density_rms 0.133
_refine_ls_extinction_method none
_refine_ls_goodness_of_fit_ref 0.965
_refine_ls_hydrogen_treatment mixed
_refine_ls_matrix_type full
_refine_ls_number_parameters 373
_refine_ls_number_reflns 4834
_refine_ls_number_restraints 1
_refine_ls_restrained_S_all 0.966
_refine_ls_R_factor_all 0.2762
_refine_ls_R_factor_gt 0.1112
_refine_ls_shift/su_max 0.000
_refine_ls_shift/su_mean 0.000
_refine_ls_structure_factor_coef Fsqd
_refine_ls_weighting_details 'calc w=1/[\s^2^(Fo^2^)+(0.1897P)^2^+0.0000P] where P=(Fo^2^+2Fc^2^)/3'
_refine_ls_weighting_scheme calc
_refine_ls_wR_factor_gt 0.2902
_refine_ls_wR_factor_ref 0.3784
_reflns_number_gt 1677
_reflns_number_total 4834
_reflns_threshold_expression >2sigma(I)
_cod_data_source_file jo061429xsi20060703_010901.cif
_cod_depositor_comments
;
The following automatic conversions were performed:
'_symmetry_cell_setting' value 'Monoclinic' changed to 'monoclinic'
according to '/home/saulius/struct/CIF-dictionaries/cif_core.dic'
dictionary named 'cif_core.dic' version 2.4.1 from 2010-06-29.

Automatic conversion script
Id: cif_fix_enum 1527 2010-12-29 10:47:43Z saulius 
;
_cod_original_sg_symbol_H-M 'P 21/n'
_cod_database_code 4022043

loop_
_symmetry_equiv_pos_as_xyz
'x, y, z'
'-x+1/2, y+1/2, -z+1/2'
'-x, -y, -z'
'x-1/2, -y-1/2, z-1/2'

loop_
_atom_site_label
_atom_site_type_symbol
_atom_site_fract_x
_atom_site_fract_y
_atom_site_fract_z
_atom_site_U_iso_or_equiv
_atom_site_adp_type
_atom_site_occupancy
_atom_site_symmetry_multiplicity
_atom_site_calc_flag
_atom_site_refinement_flags
B1 B 0.9217(9) 0.6142(9) 0.8375(9) 0.036(3) Uani 1 1 d .
C1 C 0.6079(8) 0.5478(7) 0.7561(7) 0.033(3) Uani 1 1 d .
C2 C 0.7094(8) 0.5634(7) 0.7922(7) 0.034(3) Uani 1 1 d .
C3 C 0.7337(8) 0.6492(7) 0.8314(6) 0.031(3) Uani 1 1 d .
C4 C 0.6514(8) 0.7149(7) 0.8373(7) 0.032(3) Uani 1 1 d .
C5 C 0.5533(8) 0.6984(7) 0.8037(7) 0.036(3) Uani 1 1 d .
H5 H 0.5012 0.7438 0.8096 0.043 Uiso 1 1 calc R
C6 C 0.5290(8) 0.6145(7) 0.7604(7) 0.033(3) Uani 1 1 d .
C7 C 0.4204(8) 0.5911(8) 0.7243(7) 0.040(3) Uani 1 1 d .
C8 C 0.4265(8) 0.5144(7) 0.6573(7) 0.033(3) Uani 1 1 d .
C9 C 0.3469(9) 0.4994(7) 0.5931(7) 0.042(3) Uani 1 1 d .
H9 H 0.2928 0.5431 0.5863 0.050 Uiso 1 1 calc R
C10 C 0.3475(9) 0.4206(8) 0.5396(7) 0.046(3) Uani 1 1 d .
C11 C 0.4306(9) 0.3530(8) 0.5489(7) 0.041(3) Uani 1 1 d .
C12 C 0.5106(8) 0.3696(7) 0.6079(6) 0.035(3) Uani 1 1 d .
H12 H 0.5668 0.3278 0.6127 0.042 Uiso 1 1 calc R
C13 C 0.5084(8) 0.4493(7) 0.6613(7) 0.038(3) Uani 1 1 d .
C14 C 0.7910(8) 0.4860(7) 0.7798(7) 0.039(3) Uani 1 1 d .
H14A H 0.7595 0.4255 0.7924 0.047 Uiso 1 1 calc R
H14B H 0.8122 0.4854 0.7193 0.047 Uiso 1 1 calc R
C15 C 0.9782(9) 0.4559(8) 0.7919(8) 0.051(3) Uani 1 1 d .
H15A H 1.0387 0.4477 0.8313 0.061 Uiso 1 1 calc R
H15B H 0.9586 0.3954 0.7672 0.061 Uiso 1 1 calc R
C16 C 1.0013(9) 0.5244(8) 0.7219(8) 0.045(3) Uani 1 1 d .
C17 C 1.0493(9) 0.5030(10) 0.6438(9) 0.061(4) Uani 1 1 d .
H17 H 1.0740 0.4428 0.6324 0.073 Uiso 1 1 calc R
C18 C 1.0590(10) 0.5763(10) 0.5827(9) 0.058(4) Uani 1 1 d .
H18 H 1.0909 0.5639 0.5299 0.070 Uiso 1 1 calc R
C19 C 1.0238(10) 0.6636(10) 0.5981(8) 0.057(4) Uani 1 1 d .
H19 H 1.0322 0.7106 0.5565 0.069 Uiso 1 1 calc R
C20 C 0.9733(9) 0.6842(9) 0.6782(7) 0.049(3) Uani 1 1 d .
H20 H 0.9467 0.7440 0.6883 0.059 Uiso 1 1 calc R
C21 C 0.9642(8) 0.6139(8) 0.7413(7) 0.037(3) Uani 1 1 d .
C22 C 0.8695(9) 0.4597(8) 0.9253(7) 0.051(3) Uani 1 1 d .
H22A H 0.8637 0.3926 0.9206 0.077 Uiso 1 1 calc R
H22B H 0.8056 0.4848 0.9481 0.077 Uiso 1 1 calc R
H22C H 0.9276 0.4753 0.9642 0.077 Uiso 1 1 calc R
C23 C 0.3554(7) 0.6768(7) 0.6991(7) 0.029(2) Uani 1 1 d .
C24 C 0.3690(9) 0.7410(7) 0.6343(7) 0.042(3) Uani 1 1 d .
H24 H 0.4242 0.7341 0.5960 0.050 Uiso 1 1 calc R
C25 C 0.3015(10) 0.8158(8) 0.6252(9) 0.057(4) Uani 1 1 d .
H25 H 0.3084 0.8583 0.5794 0.069 Uiso 1 1 calc R
C26 C 0.2218(10) 0.8270(9) 0.6862(10) 0.068(4) Uani 1 1 d .
H26 H 0.1797 0.8805 0.6837 0.081 Uiso 1 1 calc R
C27 C 0.2045(9) 0.7598(9) 0.7504(9) 0.056(3) Uani 1 1 d .
H27 H 0.1493 0.7653 0.7889 0.067 Uiso 1 1 calc R
C28 C 0.2727(8) 0.6848(7) 0.7545(7) 0.040(3) Uani 1 1 d .
C29 C 0.2765(8) 0.6034(8) 0.8110(6) 0.045(3) Uani 1 1 d D
Cl1 Cl 0.6809(2) 0.81882(18) 0.89199(19) 0.0452(8) Uani 1 1 d .
Cl2 Cl 0.2484(3) 0.4031(3) 0.4609(2) 0.0750(12) Uani 1 1 d .
N1 N 0.8872(6) 0.4998(6) 0.8389(6) 0.037(2) Uani 1 1 d .
O1 O 0.5937(5) 0.4610(5) 0.7172(5) 0.0413(19) Uani 1 1 d .
O2 O 0.8292(5) 0.6692(5) 0.8627(4) 0.0384(18) Uani 1 1 d .
O3 O 0.4244(6) 0.2747(5) 0.4996(5) 0.049(2) Uani 1 1 d .
H3 H 0.4542 0.2313 0.5256 0.073 Uiso 1 1 calc R
O4 O 0.3593(5) 0.5502(5) 0.7992(5) 0.0409(19) Uani 1 1 d .
O5 O 0.2097(6) 0.5796(5) 0.8716(5) 0.054(2) Uani 1 1 d D
O6 O 1.0004(5) 0.6290(5) 0.9046(4) 0.0407(19) Uani 1 1 d .
H6 H 1.0570 0.6084 0.8885 0.061 Uiso 1 1 calc R
O1W O 0.4098(5) 0.4342(5) 0.9980(4) 0.0356(19) Uani 1 1 d .
O2W O 0.6013(8) 0.3839(8) 0.9643(7) 0.108(4) Uani 1 1 d .

loop_
_atom_site_aniso_label
_atom_site_aniso_U_11
_atom_site_aniso_U_22
_atom_site_aniso_U_33
_atom_site_aniso_U_23
_atom_site_aniso_U_13
_atom_site_aniso_U_12
B1 0.015(7) 0.035(7) 0.060(9) -0.004(6) 0.000(6) 0.009(6)
C1 0.025(7) 0.025(6) 0.049(7) 0.007(5) 0.006(5) 0.000(5)
C2 0.020(6) 0.039(7) 0.044(7) 0.009(5) 0.004(5) 0.011(5)
C3 0.033(7) 0.027(6) 0.034(6) -0.010(5) 0.006(5) -0.008(5)
C4 0.030(7) 0.024(6) 0.044(7) -0.003(5) -0.002(5) 0.004(5)
C5 0.025(7) 0.030(6) 0.052(7) -0.003(5) 0.006(5) 0.002(5)
C6 0.022(6) 0.034(6) 0.045(7) 0.002(5) 0.006(5) -0.002(5)
C7 0.026(6) 0.060(8) 0.035(7) 0.004(6) 0.012(5) 0.000(6)
C8 0.023(6) 0.035(6) 0.040(6) -0.010(5) 0.001(5) -0.003(5)
C9 0.046(8) 0.026(6) 0.053(8) 0.007(6) 0.006(6) 0.009(5)
C10 0.040(8) 0.049(8) 0.048(7) -0.001(6) -0.010(6) -0.004(6)
C11 0.036(8) 0.039(7) 0.048(7) 0.006(6) 0.011(6) -0.006(6)
C12 0.029(7) 0.034(6) 0.041(7) -0.003(5) 0.005(6) -0.004(5)
C13 0.024(7) 0.036(7) 0.055(7) 0.009(6) 0.007(6) -0.005(5)
C14 0.029(7) 0.024(6) 0.064(8) 0.001(5) -0.012(6) 0.004(5)
C15 0.031(7) 0.035(7) 0.086(9) -0.012(7) -0.006(7) 0.010(6)
C16 0.040(8) 0.047(8) 0.048(8) -0.013(6) 0.011(6) 0.005(6)
C17 0.041(8) 0.058(9) 0.084(10) -0.019(8) -0.001(7) -0.014(7)
C18 0.045(8) 0.078(10) 0.053(8) -0.014(8) 0.013(6) -0.019(7)
C19 0.057(9) 0.063(10) 0.052(8) 0.003(7) 0.010(7) -0.022(7)
C20 0.046(8) 0.051(8) 0.050(8) 0.002(6) 0.003(6) -0.009(6)
C21 0.028(6) 0.041(7) 0.041(7) 0.009(6) 0.002(5) 0.004(5)
C22 0.050(8) 0.048(7) 0.056(8) 0.012(6) 0.011(6) -0.014(6)
C23 0.019(6) 0.022(5) 0.045(7) 0.000(5) -0.005(5) 0.003(5)
C24 0.034(7) 0.040(7) 0.051(7) 0.009(6) -0.005(6) -0.005(6)
C25 0.042(8) 0.040(7) 0.090(10) 0.016(7) -0.010(8) 0.003(7)
C26 0.047(9) 0.032(7) 0.123(13) -0.019(8) -0.001(9) 0.013(6)
C27 0.035(8) 0.057(8) 0.075(9) 0.002(7) -0.004(7) 0.008(7)
C28 0.035(7) 0.036(7) 0.048(7) -0.012(6) -0.004(6) 0.004(6)
C29 0.045(8) 0.038(7) 0.051(8) -0.004(6) -0.009(6) 0.003(6)
Cl1 0.0388(18) 0.0364(16) 0.0604(19) -0.0086(14) 0.0028(14) 0.0048(14)
Cl2 0.065(2) 0.082(3) 0.076(2) -0.022(2) -0.0313(19) 0.021(2)
N1 0.024(5) 0.032(5) 0.055(6) 0.002(4) -0.003(5) 0.009(4)
O1 0.025(4) 0.033(4) 0.065(5) -0.007(4) -0.009(4) 0.001(3)
O2 0.027(4) 0.037(4) 0.050(5) -0.001(4) -0.006(4) 0.001(3)
O3 0.038(5) 0.047(5) 0.060(5) -0.006(4) -0.005(4) 0.008(4)
O4 0.025(4) 0.042(4) 0.056(5) 0.000(4) 0.008(4) 0.005(4)
O5 0.038(5) 0.064(6) 0.059(5) 0.009(4) 0.005(4) 0.004(4)
O6 0.035(5) 0.043(5) 0.044(4) -0.004(4) -0.006(4) 0.004(4)
O1W 0.021(4) 0.059(5) 0.026(4) 0.036(3) -0.006(3) -0.017(3)
O2W 0.072(7) 0.115(9) 0.138(10) -0.045(8) 0.035(7) -0.043(6)

loop_
_atom_type_symbol
_atom_type_description
_atom_type_scat_dispersion_real
_atom_type_scat_dispersion_imag
_atom_type_scat_source
C C 0.0033 0.0016 'International Tables Vol C Tables 4.2.6.8 and 6.1.1.4'
H H 0.0000 0.0000 'International Tables Vol C Tables 4.2.6.8 and 6.1.1.4'
B B 0.0013 0.0007 'International Tables Vol C Tables 4.2.6.8 and 6.1.1.4'
N N 0.0061 0.0033 'International Tables Vol C Tables 4.2.6.8 and 6.1.1.4'
O O 0.0106 0.0060 'International Tables Vol C Tables 4.2.6.8 and 6.1.1.4'
Cl Cl 0.1484 0.1585 'International Tables Vol C Tables 4.2.6.8 and 6.1.1.4'

loop_
_geom_angle_atom_site_label_1
_geom_angle_atom_site_label_2
_geom_angle_atom_site_label_3
_geom_angle
O6 B1 O2 106.4(9)
O6 B1 C21 114.7(9)
O2 B1 C21 122.7(9)
O6 B1 N1 108.1(9)
O2 B1 N1 107.5(8)
C21 B1 N1 96.0(8)
O1 C1 C6 123.2(9)
O1 C1 C2 114.7(9)
C6 C1 C2 122.1(10)
C3 C2 C1 119.9(9)
C3 C2 C14 122.9(9)
C1 C2 C14 117.1(9)
O2 C3 C2 122.3(9)
O2 C3 C4 120.6(9)
C2 C3 C4 117.1(9)
C5 C4 C3 122.5(9)
C5 C4 Cl1 121.0(8)
C3 C4 Cl1 116.5(8)
C4 C5 C6 121.2(10)
C4 C5 H5 119.4
C6 C5 H5 119.4
C1 C6 C5 117.3(9)
C1 C6 C7 119.2(9)
C5 C6 C7 123.4(9)
C8 C7 C6 110.3(9)
C8 C7 C23 116.8(9)
C6 C7 C23 113.7(9)
C8 C7 O4 105.8(8)
C6 C7 O4 106.9(8)
C23 C7 O4 102.3(8)
C13 C8 C9 116.9(10)
C13 C8 C7 120.4(10)
C9 C8 C7 122.5(9)
C10 C9 C8 121.1(10)
C10 C9 H9 119.4
C8 C9 H9 119.4
C9 C10 C11 120.1(10)
C9 C10 Cl2 120.5(9)
C11 C10 Cl2 119.4(9)
O3 C11 C12 123.0(10)
O3 C11 C10 118.0(10)
C12 C11 C10 119.0(10)
C11 C12 C13 120.0(10)
C11 C12 H12 120.0
C13 C12 H12 120.0
O1 C13 C8 121.6(10)
O1 C13 C12 115.7(9)
C8 C13 C12 122.7(10)
N1 C14 C2 111.9(8)
N1 C14 H14A 109.2
C2 C14 H14A 109.2
N1 C14 H14B 109.2
C2 C14 H14B 109.2
H14A C14 H14B 107.9
C16 C15 N1 103.9(8)
C16 C15 H15A 111.0
N1 C15 H15A 111.0
C16 C15 H15B 111.0
N1 C15 H15B 111.0
H15A C15 H15B 109.0
C17 C16 C21 122.8(12)
C17 C16 C15 125.1(11)
C21 C16 C15 112.0(10)
C16 C17 C18 117.1(12)
C16 C17 H17 121.5
C18 C17 H17 121.5
C19 C18 C17 122.3(12)
C19 C18 H18 118.8
C17 C18 H18 118.8
C18 C19 C20 119.9(12)
C18 C19 H19 120.1
C20 C19 H19 120.1
C21 C20 C19 119.5(11)
C21 C20 H20 120.2
C19 C20 H20 120.2
C16 C21 C20 118.3(10)
C16 C21 B1 109.0(9)
C20 C21 B1 132.6(10)
N1 C22 H22A 109.5
N1 C22 H22B 109.5
H22A C22 H22B 109.5
N1 C22 H22C 109.5
H22A C22 H22C 109.5
H22B C22 H22C 109.5
C24 C23 C28 120.5(10)
C24 C23 C7 130.2(10)
C28 C23 C7 109.4(9)
C23 C24 C25 120.2(11)
C23 C24 H24 119.9
C25 C24 H24 119.9
C24 C25 C26 118.8(12)
C24 C25 H25 120.6
C26 C25 H25 120.6
C27 C26 C25 121.3(11)
C27 C26 H26 119.3
C25 C26 H26 119.3
C28 C27 C26 117.0(12)
C28 C27 H27 121.5
C26 C27 H27 121.5
C23 C28 C27 121.9(11)
C23 C28 C29 106.7(9)
C27 C28 C29 131.3(11)
O4 C29 O5 118.8(9)
O4 C29 C28 113.3(8)
O5 C29 C28 127.9(10)
C22 N1 C14 110.3(8)
C22 N1 C15 113.9(9)
C14 N1 C15 106.2(8)
C22 N1 B1 115.8(8)
C14 N1 B1 109.0(7)
C15 N1 B1 100.9(8)
C13 O1 C1 117.9(8)
C3 O2 B1 121.5(8)
C11 O3 H3 109.5
C29 O4 C7 108.2(7)
B1 O6 H6 109.5

loop_
_geom_bond_atom_site_label_1
_geom_bond_atom_site_label_2
_geom_bond_distance
B1 O6 1.427(14)
B1 O2 1.472(13)
B1 C21 1.579(16)
B1 N1 1.686(15)
C1 O1 1.380(11)
C1 C6 1.383(13)
C1 C2 1.405(14)
C2 C3 1.390(13)
C2 C14 1.528(13)
C3 O2 1.322(11)
C3 C4 1.407(13)
C4 C5 1.356(13)
C4 Cl1 1.733(10)
C5 C6 1.394(13)
C5 H5 0.9300
C6 C7 1.508(14)
C7 C8 1.498(14)
C7 C23 1.516(14)
C7 O4 1.516(12)
C8 C13 1.393(13)
C8 C9 1.406(14)
C9 C10 1.387(15)
C9 H9 0.9300
C10 C11 1.431(15)
C10 Cl2 1.735(11)
C11 O3 1.346(12)
C11 C12 1.359(14)
C12 C13 1.398(14)
C12 H12 0.9300
C13 O1 1.371(12)
C14 N1 1.510(12)
C14 H14A 0.9700
C14 H14B 0.9700
C15 C16 1.480(15)
C15 N1 1.512(13)
C15 H15A 0.9700
C15 H15B 0.9700
C16 C17 1.387(16)
C16 C21 1.392(14)
C17 C18 1.407(17)
C17 H17 0.9300
C18 C19 1.342(16)
C18 H18 0.9300
C19 C20 1.426(15)
C19 H19 0.9300
C20 C21 1.395(14)
C20 H20 0.9300
C22 N1 1.461(13)
C22 H22A 0.9600
C22 H22B 0.9600
C22 H22C 0.9600
C23 C24 1.361(13)
C23 C28 1.372(14)
C24 C25 1.372(14)
C24 H24 0.9300
C25 C26 1.403(17)
C25 H25 0.9300
C26 C27 1.392(17)
C26 H26 0.9300
C27 C28 1.374(14)
C27 H27 0.9300
C28 C29 1.443(14)
C29 O4 1.311(11)
C29 O5 1.317(2)
O3 H3 0.8200
O6 H6 0.8200

loop_
_geom_torsion_atom_site_label_1
_geom_torsion_atom_site_label_2
_geom_torsion_atom_site_label_3
_geom_torsion_atom_site_label_4
_geom_torsion
O1 C1 C2 C3 178.6(9)
C6 C1 C2 C3 -1.9(15)
O1 C1 C2 C14 3.0(13)
C6 C1 C2 C14 -177.5(10)
C1 C2 C3 O2 -176.8(9)
C14 C2 C3 O2 -1.4(16)
C1 C2 C3 C4 3.6(14)
C14 C2 C3 C4 179.0(9)
O2 C3 C4 C5 177.9(9)
C2 C3 C4 C5 -2.5(15)
O2 C3 C4 Cl1 -3.2(13)
C2 C3 C4 Cl1 176.4(7)
C3 C4 C5 C6 -0.5(16)
Cl1 C4 C5 C6 -179.4(8)
O1 C1 C6 C5 178.3(9)
C2 C1 C6 C5 -1.1(15)
O1 C1 C6 C7 2.4(15)
C2 C1 C6 C7 -177.0(9)
C4 C5 C6 C1 2.3(15)
C4 C5 C6 C7 178.0(9)
C1 C6 C7 C8 -23.3(13)
C5 C6 C7 C8 161.0(9)
C1 C6 C7 C23 -156.7(9)
C5 C6 C7 C23 27.7(14)
C1 C6 C7 O4 91.3(11)
C5 C6 C7 O4 -84.4(12)
C6 C7 C8 C13 27.2(13)
C23 C7 C8 C13 159.0(9)
O4 C7 C8 C13 -88.1(11)
C6 C7 C8 C9 -158.4(10)
C23 C7 C8 C9 -26.6(14)
O4 C7 C8 C9 86.3(11)
C13 C8 C9 C10 3.4(15)
C7 C8 C9 C10 -171.2(10)
C8 C9 C10 C11 -0.4(16)
C8 C9 C10 Cl2 179.8(8)
C9 C10 C11 O3 175.8(10)
Cl2 C10 C11 O3 -4.5(14)
C9 C10 C11 C12 -2.9(16)
Cl2 C10 C11 C12 176.9(8)
O3 C11 C12 C13 -175.5(9)
C10 C11 C12 C13 3.1(15)
C9 C8 C13 O1 175.3(9)
C7 C8 C13 O1 -10.0(15)
C9 C8 C13 C12 -3.3(15)
C7 C8 C13 C12 171.4(9)
C11 C12 C13 O1 -178.6(9)
C11 C12 C13 C8 0.0(15)
C3 C2 C14 N1 18.3(14)
C1 C2 C14 N1 -166.2(9)
N1 C15 C16 C17 -155.1(11)
N1 C15 C16 C21 21.9(12)
C21 C16 C17 C18 -0.5(18)
C15 C16 C17 C18 176.2(11)
C16 C17 C18 C19 -0.1(18)
C17 C18 C19 C20 -0.8(19)
C18 C19 C20 C21 2.1(17)
C17 C16 C21 C20 1.8(17)
C15 C16 C21 C20 -175.3(10)
C17 C16 C21 B1 -176.2(11)
C15 C16 C21 B1 6.7(13)
C19 C20 C21 C16 -2.6(16)
C19 C20 C21 B1 174.8(11)
O6 B1 C21 C16 84.4(12)
O2 B1 C21 C16 -143.9(10)
N1 B1 C21 C16 -28.7(10)
O6 B1 C21 C20 -93.2(14)
O2 B1 C21 C20 38.5(18)
N1 B1 C21 C20 153.7(11)
C8 C7 C23 C24 -63.2(14)
C6 C7 C23 C24 67.0(14)
O4 C7 C23 C24 -178.1(10)
C8 C7 C23 C28 117.3(10)
C6 C7 C23 C28 -112.5(10)
O4 C7 C23 C28 2.3(11)
C28 C23 C24 C25 1.7(16)
C7 C23 C24 C25 -177.8(11)
C23 C24 C25 C26 2.9(17)
C24 C25 C26 C27 -5.7(19)
C25 C26 C27 C28 3.7(18)
C24 C23 C28 C27 -3.9(16)
C7 C23 C28 C27 175.7(10)
C24 C23 C28 C29 176.2(9)
C7 C23 C28 C29 -4.2(11)
C26 C27 C28 C23 1.1(17)
C26 C27 C28 C29 -178.9(11)
C23 C28 C29 O4 5.0(12)
C27 C28 C29 O4 -175.0(11)
C23 C28 C29 O5 -176.7(10)
C27 C28 C29 O5 3(2)
C2 C14 N1 C22 84.7(10)
C2 C14 N1 C15 -151.4(9)
C2 C14 N1 B1 -43.4(11)
C16 C15 N1 C22 -163.2(9)
C16 C15 N1 C14 75.1(10)
C16 C15 N1 B1 -38.5(10)
O6 B1 N1 C22 45.1(11)
O2 B1 N1 C22 -69.4(11)
C21 B1 N1 C22 163.5(8)
O6 B1 N1 C14 170.0(8)
O2 B1 N1 C14 55.5(11)
C21 B1 N1 C14 -71.5(9)
O6 B1 N1 C15 -78.4(10)
O2 B1 N1 C15 167.1(9)
C21 B1 N1 C15 40.1(9)
C8 C13 O1 C1 -13.4(14)
C12 C13 O1 C1 165.2(8)
C6 C1 O1 C13 17.4(14)
C2 C1 O1 C13 -163.1(9)
C2 C3 O2 B1 16.8(14)
C4 C3 O2 B1 -163.6(10)
O6 B1 O2 C3 -158.4(8)
C21 B1 O2 C3 66.6(14)
N1 B1 O2 C3 -42.8(12)
O5 C29 O4 C7 178.1(9)
C28 C29 O4 C7 -3.4(12)
C8 C7 O4 C29 -122.1(9)
C6 C7 O4 C29 120.4(9)
C23 C7 O4 C29 0.7(10)
